data_7017114
loop_
_publ_author_name
'Flamourakis, Andreas G.'
'Tzimopoulos, Demetrios'
'Siczek, Milosz'
'Lis, Tadeusz'
'O'Brien, James R'
'Akrivos, Pericles D.'
'Milios, Constantinos J.'

_publ_section_title
;
 A new oxime ligand in manganese chemistry: a [Mn(8)] and a [Mn(6)] cage
 from the use of 2-dihydroxy-2-phenylacetamidine.
;
_journal_issue 43
_journal_name_full 'Dalton transactions (Cambridge, England : 2003)'
_journal_page_first 11371
_journal_page_last 11373
_journal_paper_doi 10.1039/c1dt11455g
_journal_volume 40
_journal_year 2011
_chemical_formula_moiety 'C66.37 H75.75 Mn8 N16 O22.5, 5.25(C H4 O), 9.45(H2 O)'
_chemical_formula_sum 'C71.62 H115.65 Mn8 N16 O38.2'
_chemical_formula_weight 2251.67
_chemical_name_systematic
;
?
;
_space_group_IT_number 2
_symmetry_cell_setting triclinic
_symmetry_space_group_name_Hall '-P 1'
_symmetry_space_group_name_H-M 'P -1'
_atom_sites_solution_hydrogens geom
_atom_sites_solution_primary direct
_atom_sites_solution_secondary difmap
_audit_creation_method SHELXL-97
_cell_angle_alpha 78.12(4)
_cell_angle_beta 65.89(4)
_cell_angle_gamma 75.79(3)
_cell_formula_units_Z 2
_cell_length_a 16.608(5)
_cell_length_b 17.907(5)
_cell_length_c 19.811(6)
_cell_measurement_reflns_used 12488
_cell_measurement_temperature 85(2)
_cell_measurement_theta_max 30.0
_cell_measurement_theta_min 2.5
_cell_volume 5176(3)
_computing_cell_refinement 'CrysAlis CCD, Oxford Diffraction Ltd.'
_computing_data_collection 'CrysAlis RED, Oxford Diffraction Ltd.'
_computing_data_reduction 'CrysAlis RED, Oxford Diffraction Ltd.'
_computing_structure_refinement 'SHELXL-97 (Sheldrick, 2008)'
_computing_structure_solution 'SHELXS-97 (Sheldrick, 2008)'
_diffrn_ambient_temperature 85(2)
_diffrn_measured_fraction_theta_full 0.966
_diffrn_measured_fraction_theta_max 0.918
_diffrn_measurement_device_type 'Xcalibur PX KM4CCD'
_diffrn_measurement_method '\f and \w'
_diffrn_radiation_monochromator graphite
_diffrn_radiation_source 'fine-focus sealed tube'
_diffrn_radiation_type MoK\a
_diffrn_radiation_wavelength 0.71073
_diffrn_reflns_av_R_equivalents 0.0543
_diffrn_reflns_av_sigmaI/netI 0.1589
_diffrn_reflns_limit_h_max 23
_diffrn_reflns_limit_h_min -20
_diffrn_reflns_limit_k_max 24
_diffrn_reflns_limit_k_min -23
_diffrn_reflns_limit_l_max 27
_diffrn_reflns_limit_l_min -27
_diffrn_reflns_number 51148
_diffrn_reflns_theta_full 25.00
_diffrn_reflns_theta_max 30.03
_diffrn_reflns_theta_min 2.45
_exptl_absorpt_coefficient_mu 1.028
_exptl_absorpt_correction_T_max 0.959
_exptl_absorpt_correction_T_min 0.846
_exptl_absorpt_correction_type analytical
_exptl_absorpt_process_details
;
CrysAlis RED, Oxford Diffraction Ltd.,
Version 1.171.33.42 (release 29-05-2009 CrysAlis171 .NET)
(compiled May 29 2009,17:40:42)
Analytical numeric absorption correction using a multifaceted crystal
model based on expressions derived by R.C. Clark & J.S. Reid.
(Clark, R. C. & Reid, J. S. (1995). Acta Cryst. A51, 887-897)
;
_exptl_crystal_colour black
_exptl_crystal_density_diffrn 1.445
_exptl_crystal_density_method 'not measured'
_exptl_crystal_description block
_exptl_crystal_F_000 2326
_exptl_crystal_size_max 0.23
_exptl_crystal_size_mid 0.07
_exptl_crystal_size_min 0.04
_refine_diff_density_max 0.93
_refine_diff_density_min -0.61
_refine_diff_density_rms 0.100
_refine_ls_extinction_method none
_refine_ls_goodness_of_fit_ref 0.999
_refine_ls_hydrogen_treatment constr
_refine_ls_matrix_type full
_refine_ls_number_parameters 1284
_refine_ls_number_reflns 27840
_refine_ls_number_restraints 3
_refine_ls_restrained_S_all 0.999
_refine_ls_R_factor_all 0.1136
_refine_ls_R_factor_gt 0.0498
_refine_ls_shift/su_max 0.004
_refine_ls_shift/su_mean 0.000
_refine_ls_structure_factor_coef Fsqd
_refine_ls_weighting_details 'calc w=1/[\s^2^(Fo^2^)+(0.0350P)^2^] where P=(Fo^2^+2Fc^2^)/3'
_refine_ls_weighting_scheme calc
_refine_ls_wR_factor_gt 0.1102
_refine_ls_wR_factor_ref 0.1179
_reflns_number_gt 13808
_reflns_number_total 27840
_reflns_threshold_expression >2sigma(I)
_cod_data_source_file c1dt11455g.txt
_cod_data_source_block lm142a
_cod_original_formula_sum 'C71.62 H115.65 Mn8 N16 O38.20'
_cod_database_code 7017114

loop_
_symmetry_equiv_pos_as_xyz
'x, y, z'
'-x, -y, -z'

loop_
_atom_site_label
_atom_site_type_symbol
_atom_site_fract_x
_atom_site_fract_y
_atom_site_fract_z
_atom_site_U_iso_or_equiv
_atom_site_adp_type
_atom_site_occupancy
_atom_site_symmetry_multiplicity
_atom_site_calc_flag
_atom_site_refinement_flags
_atom_site_disorder_assembly
_atom_site_disorder_group
Mn1 Mn 0.75271(4) 0.25470(3) 0.64983(3) 0.01367(13) Uani 1 1 d . A .
Mn2 Mn 0.80814(4) 0.16798(3) 0.79186(3) 0.01482(13) Uani 1 1 d . A .
Mn3 Mn 0.76718(4) 0.36328(3) 0.74926(3) 0.01383(13) Uani 1 1 d . A .
Mn4 Mn 0.60875(4) 0.25954(3) 0.83073(3) 0.01460(13) Uani 1 1 d . A .
Mn5 Mn 0.60193(4) 0.41359(3) 0.68762(3) 0.01429(13) Uani 1 1 d . . .
Mn6 Mn 0.71948(4) 0.27369(3) 0.93032(3) 0.01811(14) Uani 1 1 d . A .
Mn7 Mn 0.96093(4) 0.25353(3) 0.66093(3) 0.01977(15) Uani 1 1 d . . .
Mn8 Mn 0.66199(4) 0.10490(3) 0.74351(3) 0.01624(14) Uani 1 1 d . A .
O1 O 0.71458(15) 0.35291(13) 0.68441(13) 0.0143(6) Uani 1 1 d . A .
O2 O 0.70675(16) 0.22338(13) 0.86166(14) 0.0156(6) Uani 1 1 d . . .
O3 O 0.84127(15) 0.26223(13) 0.73167(13) 0.0153(6) Uani 1 1 d . A .
O4 O 0.67885(16) 0.20604(13) 0.74353(13) 0.0149(6) Uani 1 1 d . . .
O21 O 0.76184(16) 0.08613(13) 0.65081(14) 0.0188(6) Uani 1 1 d . . .
N11 N 0.7995(2) 0.15272(16) 0.61542(16) 0.0149(7) Uani 1 1 d . A .
N21 N 0.9157(2) 0.07937(18) 0.52631(18) 0.0263(9) Uani 1 1 d . A .
H1N1 H 0.9672 0.0823 0.4887 0.032 Uiso 1 1 d R . .
H2N1 H 0.8987 0.0344 0.5467 0.032 Uiso 1 1 d R . .
O11 O 0.86381(16) 0.27572(14) 0.57239(14) 0.0182(6) Uani 1 1 d . . .
C81 C 0.8744(2) 0.1447(2) 0.5564(2) 0.0138(8) Uani 1 1 d . . .
C71 C 0.9095(2) 0.2195(2) 0.5217(2) 0.0173(9) Uani 1 1 d . A .
H71 H 0.9747 0.2096 0.5129 0.021 Uiso 1 1 calc R . .
C11 C 0.8997(3) 0.2457(2) 0.4470(2) 0.0235(10) Uani 1 1 d . . .
C21 C 0.8205(4) 0.2918(3) 0.4440(3) 0.0595(17) Uani 1 1 d . A .
H21 H 0.7735 0.3069 0.4889 0.071 Uiso 1 1 calc R . .
C31 C 0.8080(4) 0.3167(4) 0.3767(3) 0.082(2) Uani 1 1 d . . .
H31 H 0.7543 0.3499 0.3752 0.098 Uiso 1 1 calc R A .
C41 C 0.8765(4) 0.2913(4) 0.3118(3) 0.072(2) Uani 1 1 d . A .
H41 H 0.8682 0.3046 0.2658 0.087 Uiso 1 1 calc R . .
C51 C 0.9556(4) 0.2475(3) 0.3140(3) 0.0494(15) Uani 1 1 d . . .
H51 H 1.0021 0.2310 0.2694 0.059 Uiso 1 1 calc R A .
C61 C 0.9687(3) 0.2266(3) 0.3816(2) 0.0369(12) Uani 1 1 d . A .
H61 H 1.0252 0.1993 0.3820 0.044 Uiso 1 1 calc R . .
O22 O 0.97977(16) 0.14345(14) 0.66082(14) 0.0218(7) Uani 1 1 d . A .
N12 N 0.91048(19) 0.11104(17) 0.71800(17) 0.0162(7) Uani 1 1 d . . .
N22 N 0.9826(2) -0.01093(18) 0.67838(19) 0.0301(9) Uani 1 1 d . . .
H1N2 H 0.9764 -0.0595 0.6837 0.036 Uiso 1 1 d R A .
H2N2 H 1.0250 0.0075 0.6389 0.036 Uiso 1 1 d R . .
O12 O 0.76838(16) 0.07066(13) 0.81495(14) 0.0187(6) Uani 1 1 d . . .
C82 C 0.9146(2) 0.0364(2) 0.7230(2) 0.0176(9) Uani 1 1 d . A .
C72 C 0.8347(2) 0.0063(2) 0.7834(2) 0.0171(9) Uani 1 1 d . A .
H72 H 0.8088 -0.0209 0.7599 0.021 Uiso 1 1 calc R . .
C12 C 0.8611(3) -0.0519(2) 0.8425(2) 0.0221(10) Uani 1 1 d . . .
C22 C 0.8696(3) -0.1304(2) 0.8426(2) 0.0310(11) Uani 1 1 d . A .
H22 H 0.8584 -0.1481 0.8058 0.037 Uiso 1 1 calc R . .
C32 C 0.8942(3) -0.1842(2) 0.8954(3) 0.0365(12) Uani 1 1 d . . .
H32 H 0.9014 -0.2381 0.8934 0.044 Uiso 1 1 calc R A .
C42 C 0.9080(3) -0.1597(3) 0.9504(3) 0.0393(13) Uani 1 1 d . A .
H42 H 0.9256 -0.1963 0.9863 0.047 Uiso 1 1 calc R . .
C52 C 0.8960(3) -0.0807(3) 0.9528(3) 0.0434(13) Uani 1 1 d . . .
H52 H 0.9037 -0.0632 0.9916 0.052 Uiso 1 1 calc R A .
C62 C 0.8728(3) -0.0266(2) 0.8992(3) 0.0379(12) Uani 1 1 d . A .
H62 H 0.8650 0.0274 0.9013 0.045 Uiso 1 1 calc R . .
O23 O 0.60911(16) 0.48492(13) 0.74558(14) 0.0169(6) Uani 1 1 d . I .
N13 N 0.6699(2) 0.45207(16) 0.77946(17) 0.0152(7) Uani 1 1 d . . .
N23 N 0.6160(2) 0.55624(17) 0.84943(17) 0.0193(7) Uani 1 1 d . . .
H1N3 H 0.6177 0.5758 0.8860 0.023 Uiso 1 1 d R I .
H2N3 H 0.5860 0.5788 0.8207 0.023 Uiso 1 1 d R . .
O13 O 0.77296(16) 0.37151(14) 0.84291(14) 0.0172(6) Uani 1 1 d . . .
C83 C 0.6695(2) 0.4887(2) 0.8302(2) 0.0151(9) Uani 1 1 d . A .
C73 C 0.7329(2) 0.4456(2) 0.8693(2) 0.0173(9) Uani 1 1 d . A .
H73 H 0.6963 0.4367 0.9238 0.021 Uiso 1 1 calc R . .
C13 C 0.8015(3) 0.4952(2) 0.8594(2) 0.0192(9) Uani 1 1 d . . .
C23 C 0.8841(3) 0.4895(3) 0.8009(2) 0.0303(11) Uani 1 1 d . A .
H23 H 0.9022 0.4511 0.7683 0.036 Uiso 1 1 calc R . .
C33 C 0.9403(3) 0.5406(3) 0.7905(2) 0.0361(12) Uani 1 1 d . . .
H33 H 0.9974 0.5364 0.7508 0.043 Uiso 1 1 calc R A .
C43 C 0.9146(3) 0.5965(3) 0.8362(3) 0.0373(12) Uani 1 1 d . A .
H43 H 0.9532 0.6317 0.8276 0.045 Uiso 1 1 calc R . .
C53 C 0.8325(3) 0.6022(3) 0.8951(3) 0.0347(12) Uani 1 1 d . . .
H53 H 0.8147 0.6409 0.9274 0.042 Uiso 1 1 calc R A .
C63 C 0.7769(3) 0.5510(2) 0.9065(2) 0.0255(10) Uani 1 1 d . A .
H63 H 0.7208 0.5542 0.9474 0.031 Uiso 1 1 calc R . .
O24 O 0.59723(16) 0.32422(14) 0.96296(14) 0.0180(6) Uani 1 1 d . . .
N14 N 0.5612(2) 0.32654(17) 0.91030(17) 0.0178(7) Uani 1 1 d . A .
N24 N 0.4602(2) 0.43536(17) 0.95973(17) 0.0227(8) Uani 1 1 d . A .
H1N4 H 0.4901 0.4328 0.9882 0.027 Uiso 1 1 d R . .
H2N4 H 0.4330 0.4826 0.9498 0.027 Uiso 1 1 d R . .
O14 O 0.52763(16) 0.33725(13) 0.79529(13) 0.0166(6) Uani 1 1 d . A .
C84 C 0.4954(2) 0.3837(2) 0.9095(2) 0.0180(9) Uani 1 1 d . . .
C74 C 0.4627(2) 0.3869(2) 0.8478(2) 0.0173(9) Uani 1 1 d . A .
H74 H 0.4602 0.4411 0.8220 0.021 Uiso 1 1 calc R . .
C14 C 0.3685(2) 0.3679(2) 0.8770(2) 0.0169(9) Uani 1 1 d . . .
C24 C 0.2944(3) 0.4263(2) 0.8896(2) 0.0260(10) Uani 1 1 d . A .
H24 H 0.3019 0.4786 0.8821 0.031 Uiso 1 1 calc R . .
C34 C 0.2090(3) 0.4099(2) 0.9129(2) 0.0318(11) Uani 1 1 d . . .
H34 H 0.1584 0.4507 0.9214 0.038 Uiso 1 1 calc R A .
C44 C 0.1982(3) 0.3343(3) 0.9237(2) 0.0306(11) Uani 1 1 d . A .
H44 H 0.1400 0.3228 0.9387 0.037 Uiso 1 1 calc R . .
C54 C 0.2711(3) 0.2749(2) 0.9129(2) 0.0249(10) Uani 1 1 d . . .
H54 H 0.2630 0.2226 0.9210 0.030 Uiso 1 1 calc R A .
C64 C 0.3567(3) 0.2914(2) 0.8899(2) 0.0230(10) Uani 1 1 d . A .
H64 H 0.4070 0.2504 0.8831 0.028 Uiso 1 1 calc R . .
O25 O 0.65361(16) 0.27812(14) 0.60242(14) 0.0173(6) Uani 1 1 d . . .
N15 N 0.5919(2) 0.34416(17) 0.62764(17) 0.0173(7) Uani 1 1 d . A .
N25 N 0.5314(3) 0.3384(2) 0.5420(2) 0.0443(11) Uani 1 1 d . A .
H1N5 H 0.5579 0.2911 0.5310 0.053 Uiso 1 1 d R . .
H2N5 H 0.4881 0.3579 0.5251 0.053 Uiso 1 1 d R . .
O15 O 0.48923(16) 0.46412(14) 0.68182(15) 0.0194(6) Uani 1 1 d . A .
C85 C 0.5356(3) 0.3715(2) 0.5957(3) 0.0273(10) Uani 1 1 d . . .
C75 C 0.4739(3) 0.4477(2) 0.6194(2) 0.0301(11) Uani 1 1 d . A .
H75 H 0.4911 0.4898 0.5772 0.036 Uiso 1 1 calc R . .
C15 C 0.3767(3) 0.4449(2) 0.6414(2) 0.0242(10) Uani 1 1 d . . .
C25 C 0.3330(3) 0.3965(3) 0.7034(3) 0.0455(14) Uani 1 1 d . A .
H25 H 0.3643 0.3668 0.7337 0.055 Uiso 1 1 calc R . .
C35 C 0.2457(4) 0.3908(4) 0.7216(3) 0.0569(17) Uani 1 1 d . . .
H35 H 0.2161 0.3584 0.7649 0.068 Uiso 1 1 calc R A .
C45 C 0.2012(3) 0.4329(4) 0.6760(3) 0.0566(16) Uani 1 1 d . A .
H45 H 0.1406 0.4290 0.6884 0.068 Uiso 1 1 calc R . .
C55 C 0.2418(3) 0.4790(3) 0.6144(3) 0.0531(15) Uani 1 1 d . . .
H55 H 0.2099 0.5077 0.5842 0.064 Uiso 1 1 calc R A .
C65 C 0.3318(3) 0.4846(3) 0.5952(3) 0.0410(13) Uani 1 1 d . A .
H65 H 0.3617 0.5154 0.5508 0.049 Uiso 1 1 calc R . .
O26 O 0.88412(17) 0.16038(14) 0.85975(14) 0.0202(6) Uani 1 1 d . . .
N16 N 0.8367(2) 0.20853(19) 0.91516(19) 0.0236(8) Uani 1 1 d . A .
N26 N 0.9339(3) 0.1475(3) 0.9757(2) 0.0652(14) Uani 1 1 d . A .
H1N6 H 0.9636 0.1156 0.9416 0.078 Uiso 1 1 d R . .
H2N6 H 0.9376 0.1533 1.0173 0.078 Uiso 1 1 d R . .
O16 O 0.7334(2) 0.29843(17) 1.01024(17) 0.0357(8) Uani 1 1 d . . .
C86 C 0.8635(3) 0.1996(3) 0.9700(3) 0.0393(12) Uani 1 1 d . . .
C76 C 0.8064(3) 0.2540(3) 1.0293(3) 0.0386(12) Uani 1 1 d . A .
H76 H 0.7827 0.2225 1.0788 0.046 Uiso 1 1 calc R . .
C16 C 0.8617(3) 0.3071(3) 1.0333(3) 0.0405(12) Uani 1 1 d . . .
C26 C 0.8697(3) 0.3102(3) 1.0990(3) 0.0438(13) Uani 1 1 d . A .
H26 H 0.8400 0.2785 1.1428 0.053 Uiso 1 1 calc R . .
C36 C 0.9211(4) 0.3595(3) 1.1015(3) 0.0538(15) Uani 1 1 d . . .
H36 H 0.9264 0.3614 1.1471 0.065 Uiso 1 1 calc R A .
C46 C 0.9647(3) 0.4061(3) 1.0376(3) 0.0449(14) Uani 1 1 d . A .
H46 H 1.0011 0.4389 1.0388 0.054 Uiso 1 1 calc R . .
C56 C 0.9540(4) 0.4040(3) 0.9714(3) 0.0480(14) Uani 1 1 d . . .
H56 H 0.9812 0.4370 0.9279 0.058 Uiso 1 1 calc R A .
C66 C 0.9040(4) 0.3540(3) 0.9694(3) 0.0547(15) Uani 1 1 d . A .
H66 H 0.8984 0.3517 0.9241 0.066 Uiso 1 1 calc R . .
O27 O 0.87105(16) 0.41913(13) 0.67273(14) 0.0177(6) Uani 1 1 d . . .
N17 N 0.9485(2) 0.36669(17) 0.64346(17) 0.0172(7) Uani 1 1 d . A .
N27 N 1.0225(2) 0.47077(17) 0.58466(18) 0.0210(8) Uani 1 1 d . A .
H1N7 H 1.0675 0.4863 0.5457 0.025 Uiso 1 1 d R . .
H2N7 H 0.9716 0.5041 0.5955 0.025 Uiso 1 1 d R . .
O17 O 1.07550(16) 0.25976(14) 0.58764(15) 0.0239(7) Uani 1 1 d . A .
C87 C 1.0200(3) 0.3949(2) 0.5982(2) 0.0182(9) Uani 1 1 d . . .
C77 C 1.1006(3) 0.3346(2) 0.5635(2) 0.0226(10) Uani 1 1 d . A .
H77 H 1.1488 0.3359 0.5810 0.027 Uiso 1 1 calc R . .
C17 C 1.1360(3) 0.3500(2) 0.4797(2) 0.0246(10) Uani 1 1 d . . .
C27 C 1.0846(3) 0.3455(2) 0.4411(2) 0.0260(10) Uani 1 1 d . A .
H27 H 1.0265 0.3329 0.4678 0.031 Uiso 1 1 calc R . .
C37 C 1.1166(3) 0.3593(2) 0.3641(2) 0.0313(11) Uani 1 1 d . . .
H37 H 1.0807 0.3551 0.3384 0.038 Uiso 1 1 calc R A .
C47 C 1.2007(3) 0.3790(2) 0.3241(3) 0.0365(13) Uani 1 1 d . A .
H47 H 1.2224 0.3889 0.2713 0.044 Uiso 1 1 calc R . .
C57 C 1.2519(3) 0.3838(3) 0.3620(3) 0.0427(15) Uani 1 1 d . . .
H57 H 1.3094 0.3975 0.3349 0.051 Uiso 1 1 calc R A .
C67 C 1.2214(3) 0.3692(2) 0.4393(2) 0.0328(12) Uani 1 1 d . A .
H67 H 1.2581 0.3722 0.4646 0.039 Uiso 1 1 calc R . .
O28 O 0.53869(16) 0.16962(13) 0.88528(14) 0.0181(6) Uani 1 1 d . . .
N18 N 0.5647(2) 0.11067(16) 0.84134(17) 0.0158(7) Uani 1 1 d . A .
N28 N 0.4505(2) 0.05196(18) 0.93335(18) 0.0243(9) Uani 1 1 d . A .
H1N8 H 0.4443 0.0849 0.9633 0.029 Uiso 1 1 d R . .
H2N8 H 0.4351 0.0068 0.9554 0.029 Uiso 1 1 d R . .
O18 O 0.63414(17) 0.00494(13) 0.75740(14) 0.0193(6) Uani 1 1 d . . .
C88 C 0.5209(2) 0.0529(2) 0.8688(2) 0.0180(9) Uani 1 1 d . . .
C78 C 0.5551(3) -0.0110(2) 0.8188(2) 0.0204(9) Uani 1 1 d . A .
H78 H 0.5083 -0.0108 0.7992 0.024 Uiso 1 1 calc R . .
C18 C 0.5719(3) -0.0901(2) 0.8613(2) 0.0283(11) Uani 1 1 d . . .
C28 C 0.5230(3) -0.1463(2) 0.8693(3) 0.0398(13) Uani 1 1 d . A .
H28 H 0.4780 -0.1351 0.8489 0.048 Uiso 1 1 calc R . .
C38 C 0.5406(4) -0.2205(3) 0.9082(3) 0.0533(17) Uani 1 1 d . . .
H38 H 0.5069 -0.2589 0.9142 0.064 Uiso 1 1 calc R A .
C48 C 0.6055(3) -0.2370(2) 0.9370(3) 0.0367(13) Uani 1 1 d . A .
H48 H 0.6176 -0.2868 0.9625 0.044 Uiso 1 1 calc R . .
C58 C 0.6536(3) -0.1807(3) 0.9288(3) 0.0422(13) Uani 1 1 d . . .
H58 H 0.6987 -0.1922 0.9491 0.051 Uiso 1 1 calc R A .
C68 C 0.6371(3) -0.1069(2) 0.8911(3) 0.0347(12) Uani 1 1 d . A .
H68 H 0.6707 -0.0687 0.8861 0.042 Uiso 1 1 calc R . .
O1M O 1.00923(19) 0.23120(17) 0.75588(16) 0.0317(8) Uani 0.674(4) 1 d P A 1
H1M H 0.9728 0.2085 0.7929 0.048 Uiso 0.674(4) 1 d PR A 1
C1M C 1.0372(6) 0.2846(5) 0.7792(4) 0.056(3) Uani 0.674(4) 1 d P A 1
H1M1 H 1.0931 0.2980 0.7405 0.084 Uiso 0.674(4) 1 calc PR A 1
H1M2 H 1.0473 0.2621 0.8252 0.084 Uiso 0.674(4) 1 calc PR A 1
H1M3 H 0.9909 0.3315 0.7885 0.084 Uiso 0.674(4) 1 calc PR A 1
O12M O 1.00923(19) 0.23120(17) 0.75588(16) 0.0317(8) Uani 0.201(12) 1 d P B 2
H12M H 0.9737 0.2551 0.7922 0.048 Uiso 0.201(12) 1 calc PR B 2
C12M C 1.0954(19) 0.2062(17) 0.7616(17) 0.064(11) Uiso 0.201(12) 1 d P B 2
H12A H 1.1426 0.2078 0.7117 0.096 Uiso 0.201(12) 1 calc PR B 2
H12B H 1.0996 0.1530 0.7868 0.096 Uiso 0.201(12) 1 calc PR B 2
H12C H 1.1028 0.2407 0.7904 0.096 Uiso 0.201(12) 1 calc PR B 2
O16W O 1.00923(19) 0.23120(17) 0.75588(16) 0.0317(8) Uani 0.125(12) 1 d P A 5
O2M O 0.57420(17) 0.15875(14) 0.67655(15) 0.0220(7) Uani 1 1 d . . .
H2M H 0.6009 0.1968 0.6591 0.033 Uiso 1 1 d R A .
C2M C 0.4799(3) 0.1860(3) 0.7136(3) 0.0515(15) Uani 1 1 d . A .
H2M1 H 0.4508 0.1422 0.7434 0.077 Uiso 1 1 calc R . .
H2M2 H 0.4535 0.2103 0.6765 0.077 Uiso 1 1 calc R . .
H2M3 H 0.4710 0.2241 0.7463 0.077 Uiso 1 1 calc R . .
O3M O 0.4293(2) 0.60846(18) 0.6998(2) 0.0465(9) Uani 1 1 d . . .
H3M H 0.4480 0.5607 0.6974 0.070 Uiso 1 1 calc R . .
C3M C 0.3336(3) 0.6225(3) 0.7389(3) 0.0499(14) Uani 1 1 d . . .
H3M1 H 0.3195 0.6148 0.7927 0.075 Uiso 1 1 calc R . .
H3M2 H 0.3075 0.5864 0.7264 0.075 Uiso 1 1 calc R . .
H3M3 H 0.3088 0.6760 0.7242 0.075 Uiso 1 1 calc R . .
O4M O 0.7738(2) -0.11361(15) 0.70639(18) 0.0379(9) Uani 1 1 d . . .
H4M H 0.7276 -0.0813 0.7260 0.057 Uiso 1 1 calc R . .
C4M C 0.7503(4) -0.1878(3) 0.7175(3) 0.0591(18) Uani 1 1 d . . .
H4M1 H 0.7103 -0.1854 0.6916 0.089 Uiso 1 1 calc R . .
H4M2 H 0.7198 -0.2029 0.7709 0.089 Uiso 1 1 calc R . .
H4M3 H 0.8048 -0.2262 0.6975 0.089 Uiso 1 1 calc R . .
O5M O 0.8658(5) 0.1009(5) 1.1531(4) 0.067(2) Uani 0.50 1 d P . .
H5M H 0.8857 0.0539 1.1466 0.100 Uiso 0.50 1 d PR . .
C5M C 0.8716(8) 0.1135(7) 1.2176(6) 0.064(4) Uani 0.50 1 d P . .
H5M1 H 0.8240 0.1564 1.2395 0.096 Uiso 0.50 1 calc PR . .
H5M2 H 0.9302 0.1268 1.2057 0.096 Uiso 0.50 1 calc PR . .
H5M3 H 0.8646 0.0664 1.2533 0.096 Uiso 0.50 1 calc PR . .
O6M O 0.4978(3) 0.65754(18) 0.78227(19) 0.0452(9) Uani 0.549(16) 1 d PD C 1
H6M H 0.4806 0.6358 0.7581 0.068 Uiso 0.549(16) 1 calc PR C 1
C6M C 0.5183(9) 0.7345(5) 0.7413(7) 0.068(5) Uiso 0.549(16) 1 d PD C 1
H6M1 H 0.4674 0.7753 0.7626 0.102 Uiso 0.549(16) 1 calc PR C 1
H6M2 H 0.5293 0.7353 0.6886 0.102 Uiso 0.549(16) 1 calc PR C 1
H6M3 H 0.5718 0.7436 0.7455 0.102 Uiso 0.549(16) 1 calc PR C 1
O13M O 0.4978(3) 0.65754(18) 0.78227(19) 0.0452(9) Uani 0.451(16) 1 d PD C 2
H13M H 0.5214 0.6515 0.7369 0.068 Uiso 0.451(16) 1 calc PR C 2
C13M C 0.4474(15) 0.7385(8) 0.7911(16) 0.165(12) Uiso 0.451(16) 1 d PD C 2
H13A H 0.3949 0.7388 0.8379 0.247 Uiso 0.451(16) 1 calc PR C 2
H13B H 0.4279 0.7587 0.7493 0.247 Uiso 0.451(16) 1 calc PR C 2
H13C H 0.4864 0.7712 0.7918 0.247 Uiso 0.451(16) 1 calc PR C 2
O7M O 0.5973(5) 0.1844(4) 0.4842(4) 0.0451(18) Uani 0.50 1 d P D 3
H7M H 0.6170 0.1459 0.5090 0.068 Uiso 0.50 1 calc PR D 3
C7M C 0.6432(11) 0.1822(9) 0.4172(9) 0.112(6) Uiso 0.50 1 d P D 3
H7M1 H 0.6489 0.2350 0.3924 0.169 Uiso 0.50 1 calc PR D 3
H7M2 H 0.6143 0.1582 0.3950 0.169 Uiso 0.50 1 calc PR D 3
H7M3 H 0.7029 0.1515 0.4110 0.169 Uiso 0.50 1 calc PR D 3
O8M O 0.4102(6) 0.2151(4) 0.4981(5) 0.069(2) Uani 0.50 1 d P E 3
H8M H 0.3877 0.2030 0.4717 0.104 Uiso 0.50 1 d PR E 3
C8M C 0.3417(10) 0.2218(7) 0.5753(9) 0.093(5) Uani 0.50 1 d P E 3
H8M1 H 0.3423 0.1706 0.6048 0.139 Uiso 0.50 1 calc PR E 3
H8M2 H 0.2821 0.2415 0.5732 0.139 Uiso 0.50 1 calc PR E 3
H8M3 H 0.3557 0.2576 0.5985 0.139 Uiso 0.50 1 calc PR E 3
O9M O 0.3506(7) 0.1563(6) 0.4197(6) 0.038(3) Uiso 0.30 1 d P F 1
H9M H 0.3537 0.1951 0.3872 0.057 Uiso 0.30 1 calc PR F 1
C9M C 0.2630(11) 0.1561(10) 0.4661(10) 0.052(5) Uiso 0.30 1 d P F 1
H9M1 H 0.2453 0.1917 0.5033 0.078 Uiso 0.30 1 calc PR F 1
H9M2 H 0.2561 0.1036 0.4913 0.078 Uiso 0.30 1 calc PR F 1
H9M3 H 0.2247 0.1729 0.4370 0.078 Uiso 0.30 1 calc PR F 1
O10M O 0.6432(12) 0.1792(10) 1.1960(10) 0.088(6) Uiso 0.25 1 d P G 10
H10M H 0.6437 0.2020 1.1543 0.132 Uiso 0.25 1 d PR G 10
C10M C 0.6889(13) 0.1001(11) 1.1916(12) 0.046(5) Uiso 0.25 1 d P G 10
H10A H 0.7489 0.0960 1.1915 0.069 Uiso 0.25 1 calc PR G 10
H10B H 0.6941 0.0833 1.1457 0.069 Uiso 0.25 1 calc PR G 10
H10C H 0.6549 0.0671 1.2347 0.069 Uiso 0.25 1 calc PR G 10
O11M O 0.6808(7) 0.1593(7) 1.0290(6) 0.128(4) Uiso 0.50 1 d P H 3
H11B H 0.6964 0.1983 1.0342 0.191 Uiso 0.50 1 d PR H 3
C11M C 0.7135(9) 0.0856(8) 1.0771(8) 0.072(4) Uiso 0.50 1 d P H 3
H11C H 0.6787 0.0902 1.1302 0.108 Uiso 0.50 1 calc PR H 3
H11D H 0.7772 0.0822 1.0666 0.108 Uiso 0.50 1 calc PR H 3
H11E H 0.7049 0.0388 1.0645 0.108 Uiso 0.50 1 calc PR H 3
O1W O 0.66640(17) 0.48561(14) 0.57856(14) 0.0227(7) Uani 1 1 d . I 3
H1W1 H 0.6407 0.5319 0.5682 0.034 Uiso 1 1 d R I 3
H2W1 H 0.7237 0.4749 0.5561 0.034 Uiso 1 1 d R I 3
O2W O 0.5935(12) 0.0153(10) 0.3082(10) 0.087(6) Uiso 0.25 1 d P J 4
O3W O 0.6222(2) 0.41708(16) 1.08679(17) 0.0382(8) Uani 1 1 d . . .
H1W3 H 0.5776 0.4002 1.1228 0.057 Uiso 1 1 d R . .
H2W3 H 0.6613 0.3831 1.0594 0.057 Uiso 1 1 d R . .
O4W O 0.84817(16) 0.44117(14) 0.53782(14) 0.0209(6) Uani 1 1 d . . .
H1W4 H 0.8538 0.4477 0.5774 0.031 Uiso 1 1 d R . .
H2W4 H 0.8612 0.3944 0.5272 0.031 Uiso 1 1 d R . .
O5W O 0.89035(18) -0.07852(15) 0.56509(17) 0.0368(9) Uani 1 1 d . . .
H1W5 H 0.8750 -0.0970 0.5362 0.055 Uiso 1 1 d R . .
H2W5 H 0.8590 -0.0840 0.6121 0.055 Uiso 1 1 d R . .
O6W O 0.63954(19) 0.07467(15) 0.96859(16) 0.0330(8) Uani 1 1 d . . .
H1W6 H 0.5970 0.1096 0.9615 0.049 Uiso 1 1 d R . .
H2W6 H 0.6852 0.0582 0.9308 0.049 Uiso 1 1 d R . .
O7W O 0.4343(2) 0.36439(18) 0.44028(19) 0.0490(9) Uani 1 1 d . . .
H7W1 H 0.4177 0.3200 0.4526 0.073 Uiso 1 1 d R . .
H7W2 H 0.4840 0.3680 0.4029 0.073 Uiso 1 1 d R . .
O8W O 0.1764(3) 0.1436(2) 0.5124(3) 0.0439(14) Uani 0.70 1 d P K 2
O9W O 0.7022(3) 0.0686(3) 0.5368(3) 0.0754(18) Uani 0.75 1 d P . .
O10W O 0.1723(3) 0.0076(3) 0.5909(3) 0.081(2) Uani 0.75 1 d P . .
O11W O 0.4132(5) 0.0155(4) 0.3591(4) 0.060(2) Uani 0.50 1 d P . .
O12W O 0.1451(7) 0.0950(6) 0.7111(7) 0.131(4) Uani 0.50 1 d P . .
O13W O 0.2519(18) 0.1151(15) 0.8170(15) 0.150(9) Uiso 0.25 1 d P L 6
O14M O 0.730(2) 0.0316(18) 1.0996(18) 0.125(10) Uiso 0.20 1 d PD M 5
H14M H 0.6845 0.0358 1.0889 0.187 Uiso 0.20 1 d PR M 5
C14M C 0.736(4) -0.037(3) 1.153(3) 0.20(3) Uiso 0.20 1 d PD M 5
H14A H 0.6766 -0.0390 1.1928 0.295 Uiso 0.20 1 calc PR M 5
H14B H 0.7791 -0.0354 1.1735 0.295 Uiso 0.20 1 calc PR M 5
H14C H 0.7548 -0.0838 1.1271 0.295 Uiso 0.20 1 calc PR M 5
O14W O 0.9298(6) -0.0301(7) 1.1188(6) 0.101(4) Uani 0.50 1 d P . .
O15W O 0.8978(14) -0.0619(11) 1.1456(12) 0.077(6) Uiso 0.25 1 d P . .

loop_
_atom_site_aniso_label
_atom_site_aniso_U_11
_atom_site_aniso_U_22
_atom_site_aniso_U_33
_atom_site_aniso_U_23
_atom_site_aniso_U_13
_atom_site_aniso_U_12
Mn1 0.0142(3) 0.0106(3) 0.0127(3) -0.0022(2) -0.0009(2) -0.0029(2)
Mn2 0.0151(3) 0.0109(3) 0.0151(3) -0.0009(2) -0.0028(2) -0.0022(2)
Mn3 0.0138(3) 0.0122(3) 0.0133(3) -0.0021(2) -0.0026(2) -0.0025(2)
Mn4 0.0149(3) 0.0117(3) 0.0134(3) -0.0013(2) -0.0016(2) -0.0025(2)
Mn5 0.0141(3) 0.0123(3) 0.0151(3) -0.0019(2) -0.0041(2) -0.0022(2)
Mn6 0.0184(3) 0.0184(3) 0.0160(3) -0.0043(2) -0.0040(3) -0.0032(3)
Mn7 0.0157(3) 0.0136(3) 0.0217(4) -0.0019(2) 0.0015(3) -0.0032(2)
Mn8 0.0173(3) 0.0115(3) 0.0159(3) -0.0025(2) -0.0008(2) -0.0044(2)
O1 0.0149(14) 0.0122(12) 0.0136(14) -0.0025(10) -0.0024(11) -0.0029(11)
O2 0.0138(14) 0.0165(13) 0.0160(14) -0.0022(11) -0.0050(11) -0.0027(11)
O3 0.0135(14) 0.0119(12) 0.0152(14) -0.0019(10) -0.0007(11) -0.0011(11)
O4 0.0167(14) 0.0112(12) 0.0133(14) -0.0022(10) -0.0011(11) -0.0039(11)
O21 0.0198(15) 0.0125(13) 0.0177(15) 0.0002(11) 0.0013(11) -0.0081(11)
N11 0.0177(17) 0.0104(15) 0.0127(17) -0.0005(12) -0.0012(13) -0.0045(13)
N21 0.027(2) 0.0161(16) 0.023(2) -0.0064(14) 0.0086(15) -0.0090(15)
O11 0.0193(14) 0.0155(13) 0.0131(14) -0.0051(11) 0.0038(11) -0.0060(11)
C81 0.0132(19) 0.0148(18) 0.013(2) -0.0039(15) -0.0036(15) -0.0026(16)
C71 0.015(2) 0.0150(18) 0.018(2) -0.0024(15) -0.0026(16) -0.0025(16)
C11 0.026(2) 0.022(2) 0.018(2) -0.0013(17) -0.0027(18) -0.0087(19)
C21 0.038(3) 0.103(5) 0.018(3) 0.003(3) -0.004(2) 0.002(3)
C31 0.061(4) 0.140(6) 0.028(4) 0.005(4) -0.017(3) -0.001(4)
C41 0.076(5) 0.115(6) 0.023(3) 0.003(3) -0.018(3) -0.024(4)
C51 0.064(4) 0.045(3) 0.017(3) -0.003(2) 0.003(3) -0.003(3)
C61 0.043(3) 0.032(2) 0.020(3) -0.004(2) 0.001(2) -0.002(2)
O22 0.0157(14) 0.0164(13) 0.0215(16) -0.0005(11) 0.0042(12) -0.0032(11)
N12 0.0145(17) 0.0138(15) 0.0164(18) -0.0010(13) -0.0026(13) -0.0023(13)
N22 0.030(2) 0.0141(17) 0.030(2) -0.0049(15) 0.0043(16) -0.0021(15)
O12 0.0155(14) 0.0115(13) 0.0226(16) -0.0016(11) -0.0022(11) -0.0005(11)
C82 0.018(2) 0.0173(19) 0.019(2) -0.0047(16) -0.0090(17) 0.0002(17)
C72 0.015(2) 0.0097(17) 0.024(2) -0.0008(15) -0.0073(17) 0.0008(15)
C12 0.020(2) 0.0159(19) 0.025(2) -0.0010(17) -0.0045(18) -0.0022(17)
C22 0.045(3) 0.022(2) 0.028(3) -0.0009(19) -0.015(2) -0.007(2)
C32 0.054(3) 0.012(2) 0.044(3) 0.003(2) -0.021(3) -0.007(2)
C42 0.047(3) 0.026(2) 0.045(3) 0.012(2) -0.025(3) -0.006(2)
C52 0.060(4) 0.037(3) 0.048(3) -0.005(2) -0.038(3) -0.004(3)
C62 0.053(3) 0.018(2) 0.050(3) -0.006(2) -0.031(3) 0.003(2)
O23 0.0164(14) 0.0151(13) 0.0181(15) -0.0042(11) -0.0066(11) 0.0008(11)
N13 0.0160(17) 0.0129(15) 0.0157(18) -0.0023(13) -0.0041(14) -0.0040(13)
N23 0.0220(18) 0.0188(17) 0.0208(19) -0.0074(14) -0.0112(14) -0.0002(15)
O13 0.0170(14) 0.0165(13) 0.0175(15) -0.0031(11) -0.0051(11) -0.0035(11)
C83 0.0126(19) 0.0141(18) 0.015(2) -0.0035(15) 0.0015(15) -0.0074(16)
C73 0.020(2) 0.0155(19) 0.014(2) -0.0038(15) -0.0023(16) -0.0055(16)
C13 0.023(2) 0.019(2) 0.018(2) 0.0001(16) -0.0087(17) -0.0069(17)
C23 0.029(3) 0.045(3) 0.021(2) -0.012(2) -0.0036(19) -0.016(2)
C33 0.032(3) 0.060(3) 0.021(3) 0.000(2) -0.006(2) -0.027(3)
C43 0.045(3) 0.039(3) 0.040(3) 0.003(2) -0.020(2) -0.029(3)
C53 0.041(3) 0.030(3) 0.043(3) -0.010(2) -0.020(2) -0.012(2)
C63 0.026(2) 0.025(2) 0.029(3) -0.0066(18) -0.0099(19) -0.0077(19)
O24 0.0180(14) 0.0229(14) 0.0123(14) -0.0048(11) -0.0030(11) -0.0049(12)
N14 0.0170(18) 0.0171(16) 0.0161(18) -0.0026(13) -0.0012(14) -0.0062(14)
N24 0.0228(19) 0.0185(17) 0.021(2) -0.0102(14) -0.0003(15) -0.0015(15)
O14 0.0149(14) 0.0147(13) 0.0151(14) -0.0004(11) -0.0018(11) -0.0016(11)
C84 0.016(2) 0.0168(19) 0.016(2) -0.0024(16) 0.0026(16) -0.0089(17)
C74 0.015(2) 0.0123(18) 0.019(2) -0.0028(15) -0.0024(16) 0.0004(16)
C14 0.019(2) 0.0183(19) 0.013(2) -0.0022(15) -0.0052(16) -0.0028(17)
C24 0.019(2) 0.020(2) 0.031(3) -0.0047(18) -0.0016(18) -0.0031(18)
C34 0.018(2) 0.030(2) 0.042(3) -0.008(2) -0.007(2) 0.0017(19)
C44 0.015(2) 0.039(3) 0.037(3) -0.004(2) -0.0082(19) -0.006(2)
C54 0.021(2) 0.022(2) 0.029(3) -0.0018(18) -0.0056(19) -0.0075(19)
C64 0.020(2) 0.020(2) 0.023(2) -0.0009(17) -0.0040(18) -0.0021(18)
O25 0.0181(14) 0.0162(13) 0.0167(15) -0.0040(11) -0.0057(11) -0.0012(11)
N15 0.0174(18) 0.0162(16) 0.0187(18) -0.0046(13) -0.0073(14) -0.0011(14)
N25 0.055(3) 0.036(2) 0.060(3) -0.024(2) -0.044(2) 0.014(2)
O15 0.0181(15) 0.0167(13) 0.0251(16) -0.0052(12) -0.0100(12) -0.0006(12)
C85 0.027(2) 0.023(2) 0.037(3) -0.010(2) -0.016(2) -0.002(2)
C75 0.030(3) 0.032(2) 0.032(3) -0.009(2) -0.014(2) -0.002(2)
C15 0.018(2) 0.032(2) 0.022(2) -0.0027(19) -0.0058(18) -0.0064(19)
C25 0.048(3) 0.058(3) 0.036(3) -0.002(3) -0.015(3) -0.022(3)
C35 0.043(4) 0.092(5) 0.034(3) -0.003(3) -0.003(3) -0.031(3)
C45 0.029(3) 0.108(5) 0.038(3) -0.018(3) -0.014(3) -0.013(3)
C55 0.028(3) 0.091(4) 0.042(4) 0.004(3) -0.019(3) -0.012(3)
C65 0.031(3) 0.056(3) 0.030(3) -0.006(2) -0.008(2) -0.001(2)
O26 0.0236(15) 0.0180(14) 0.0187(15) -0.0062(11) -0.0089(12) 0.0016(12)
N16 0.025(2) 0.0258(19) 0.023(2) -0.0063(15) -0.0133(16) 0.0027(16)
N26 0.077(4) 0.074(3) 0.059(3) -0.042(3) -0.055(3) 0.040(3)
O16 0.0356(19) 0.0428(18) 0.0318(19) -0.0179(15) -0.0224(15) 0.0155(15)
C86 0.043(3) 0.037(3) 0.041(3) -0.011(2) -0.025(3) 0.009(2)
C76 0.044(3) 0.041(3) 0.035(3) -0.013(2) -0.023(2) 0.006(2)
C16 0.036(3) 0.051(3) 0.032(3) -0.009(2) -0.017(2) 0.008(2)
C26 0.046(3) 0.058(3) 0.033(3) -0.003(3) -0.017(2) -0.017(3)
C36 0.052(4) 0.076(4) 0.038(3) -0.003(3) -0.019(3) -0.018(3)
C46 0.034(3) 0.046(3) 0.048(4) -0.010(3) -0.012(3) -0.001(2)
C56 0.053(4) 0.050(3) 0.041(3) -0.003(3) -0.021(3) -0.006(3)
C66 0.069(4) 0.057(4) 0.037(3) -0.006(3) -0.025(3) -0.001(3)
O27 0.0145(14) 0.0133(13) 0.0196(15) -0.0042(11) -0.0005(11) -0.0012(11)
N17 0.0131(17) 0.0168(16) 0.0188(18) -0.0046(13) -0.0014(14) -0.0037(14)
N27 0.0172(18) 0.0168(17) 0.025(2) -0.0007(14) -0.0033(14) -0.0061(14)
O17 0.0172(15) 0.0145(13) 0.0289(17) -0.0017(12) 0.0034(12) -0.0056(12)
C87 0.018(2) 0.018(2) 0.020(2) -0.0035(16) -0.0078(17) -0.0034(17)
C77 0.014(2) 0.017(2) 0.027(2) -0.0014(17) 0.0010(17) -0.0038(17)
C17 0.026(2) 0.0148(19) 0.024(2) -0.0029(17) 0.0012(19) -0.0057(18)
C27 0.025(2) 0.017(2) 0.026(3) 0.0003(17) -0.0012(19) -0.0042(18)
C37 0.038(3) 0.019(2) 0.030(3) -0.0023(19) -0.008(2) -0.003(2)
C47 0.046(3) 0.018(2) 0.029(3) -0.0059(19) 0.005(2) -0.009(2)
C57 0.041(3) 0.029(3) 0.038(3) -0.005(2) 0.014(2) -0.019(2)
C67 0.029(3) 0.029(2) 0.030(3) -0.008(2) 0.005(2) -0.011(2)
O28 0.0196(15) 0.0113(12) 0.0187(15) -0.0043(11) -0.0013(11) -0.0029(11)
N18 0.0162(17) 0.0120(15) 0.0161(18) -0.0014(13) -0.0027(13) -0.0033(13)
N28 0.027(2) 0.0199(17) 0.0198(19) -0.0025(14) 0.0030(15) -0.0139(16)
O18 0.0231(15) 0.0128(13) 0.0164(15) -0.0018(11) 0.0009(11) -0.0079(12)
C88 0.015(2) 0.0172(19) 0.018(2) 0.0028(16) -0.0066(16) -0.0008(16)
C78 0.019(2) 0.020(2) 0.021(2) -0.0021(17) -0.0041(17) -0.0087(17)
C18 0.030(3) 0.025(2) 0.024(2) -0.0048(18) -0.001(2) -0.009(2)
C28 0.049(3) 0.029(3) 0.038(3) 0.000(2) -0.009(2) -0.018(2)
C38 0.064(4) 0.033(3) 0.045(4) -0.001(2) 0.003(3) -0.022(3)
C48 0.043(3) 0.021(2) 0.030(3) 0.0030(19) -0.001(2) -0.005(2)
C58 0.041(3) 0.036(3) 0.033(3) 0.001(2) -0.007(2) 0.006(2)
C68 0.036(3) 0.027(2) 0.032(3) 0.001(2) -0.004(2) -0.008(2)
O1M 0.0271(19) 0.0401(19) 0.0313(19) 0.0005(15) -0.0136(14) -0.0115(15)
C1M 0.081(7) 0.077(6) 0.039(5) 0.003(4) -0.028(4) -0.066(6)
O12M 0.0271(19) 0.0401(19) 0.0313(19) 0.0005(15) -0.0136(14) -0.0115(15)
O16W 0.0271(19) 0.0401(19) 0.0313(19) 0.0005(15) -0.0136(14) -0.0115(15)
O2M 0.0230(16) 0.0196(14) 0.0256(17) -0.0002(12) -0.0104(13) -0.0079(13)
C2M 0.032(3) 0.056(3) 0.057(4) 0.014(3) -0.015(3) -0.011(3)
O3M 0.057(2) 0.0305(18) 0.060(3) -0.0180(17) -0.0329(19) 0.0093(17)
C3M 0.044(3) 0.051(3) 0.055(4) -0.021(3) -0.024(3) 0.013(3)
O4M 0.039(2) 0.0188(15) 0.042(2) -0.0119(14) 0.0036(15) -0.0067(15)
C4M 0.066(4) 0.030(3) 0.059(4) -0.022(3) 0.012(3) -0.021(3)
O5M 0.056(5) 0.083(6) 0.057(6) 0.014(5) -0.026(4) -0.016(5)
C5M 0.087(10) 0.085(9) 0.044(7) 0.029(7) -0.049(7) -0.044(8)
O6M 0.056(3) 0.0328(19) 0.049(2) -0.0078(17) -0.025(2) -0.0011(17)
O13M 0.056(3) 0.0328(19) 0.049(2) -0.0078(17) -0.025(2) -0.0011(17)
O7M 0.062(5) 0.031(4) 0.043(4) -0.023(3) -0.022(4) 0.010(3)
O8M 0.110(7) 0.040(4) 0.052(6) 0.003(4) -0.031(5) -0.011(5)
C8M 0.109(12) 0.062(9) 0.161(17) -0.026(10) -0.114(12) 0.012(9)
O1W 0.0191(15) 0.0208(14) 0.0215(16) 0.0026(12) -0.0041(12) -0.0021(12)
O3W 0.044(2) 0.0259(16) 0.035(2) -0.0124(14) -0.0095(15) 0.0075(15)
O4W 0.0207(15) 0.0207(14) 0.0193(15) -0.0026(11) -0.0040(12) -0.0064(12)
O5W 0.0340(18) 0.0227(16) 0.036(2) -0.0072(13) 0.0081(14) -0.0076(14)
O6W 0.0334(18) 0.0248(15) 0.0283(18) 0.0047(13) -0.0023(14) -0.0065(14)
O7W 0.056(2) 0.041(2) 0.060(3) -0.0048(18) -0.0378(19) -0.0021(18)
O8W 0.023(2) 0.037(3) 0.062(3) -0.037(2) 0.010(2) -0.007(2)
O9W 0.054(3) 0.089(4) 0.081(4) -0.052(3) -0.013(3) 0.005(3)
O10W 0.043(3) 0.081(4) 0.080(4) -0.010(3) 0.016(3) -0.011(3)
O11W 0.077(6) 0.059(5) 0.071(6) -0.044(4) -0.048(4) 0.003(4)
O12W 0.085(8) 0.099(8) 0.192(13) -0.016(8) -0.054(8) 0.016(6)
O14W 0.045(6) 0.169(11) 0.092(8) -0.050(8) 0.001(5) -0.042(7)

loop_
_atom_type_symbol
_atom_type_description
_atom_type_scat_dispersion_real
_atom_type_scat_dispersion_imag
_atom_type_scat_source
C C 0.0033 0.0016 'International Tables Vol C Tables 4.2.6.8 and 6.1.1.4'
H H 0.0000 0.0000 'International Tables Vol C Tables 4.2.6.8 and 6.1.1.4'
N N 0.0061 0.0033 'International Tables Vol C Tables 4.2.6.8 and 6.1.1.4'
O O 0.0106 0.0060 'International Tables Vol C Tables 4.2.6.8 and 6.1.1.4'
Mn Mn 0.3368 0.7283 'International Tables Vol C Tables 4.2.6.8 and 6.1.1.4'

loop_
_geom_angle_atom_site_label_1
_geom_angle_atom_site_label_2
_geom_angle_atom_site_label_3
_geom_angle
O1 Mn1 O11 96.47(10)
O1 Mn1 O4 92.40(11)
O11 Mn1 O4 155.28(12)
O1 Mn1 N11 176.07(13)
O11 Mn1 N11 81.38(11)
O4 Mn1 N11 88.30(11)
O1 Mn1 O25 91.96(11)
O11 Mn1 O25 108.27(11)
O4 Mn1 O25 94.38(11)
N11 Mn1 O25 91.84(12)
O1 Mn1 Mn3 33.30(8)
O11 Mn1 Mn3 90.67(8)
O4 Mn1 Mn3 84.17(8)
N11 Mn1 Mn3 143.09(10)
O25 Mn1 Mn3 124.69(7)
O2 Mn2 O3 91.53(11)
O2 Mn2 O12 98.18(11)
O3 Mn2 O12 155.87(12)
O2 Mn2 N12 178.20(13)
O3 Mn2 N12 88.30(12)
O12 Mn2 N12 81.31(11)
O2 Mn2 O26 90.18(11)
O3 Mn2 O26 96.21(11)
O12 Mn2 O26 105.74(11)
N12 Mn2 O26 91.62(12)
O2 Mn2 Mn4 33.20(8)
O3 Mn2 Mn4 85.00(8)
O12 Mn2 Mn4 91.09(8)
N12 Mn2 Mn4 145.01(10)
O26 Mn2 Mn4 123.21(8)
O2 Mn2 Mn7 121.99(8)
O3 Mn2 Mn7 32.02(7)
O12 Mn2 Mn7 138.32(8)
N12 Mn2 Mn7 58.19(9)
O26 Mn2 Mn7 86.30(7)
Mn4 Mn2 Mn7 115.76(4)
O1 Mn3 O3 89.83(11)
O1 Mn3 O13 157.13(10)
O3 Mn3 O13 98.88(12)
O1 Mn3 N13 85.78(13)
O3 Mn3 N13 166.85(10)
O13 Mn3 N13 81.00(13)
O1 Mn3 O27 98.91(11)
O3 Mn3 O27 91.95(10)
O13 Mn3 O27 101.86(11)
N13 Mn3 O27 100.97(11)
O1 Mn3 Mn1 33.39(7)
O3 Mn3 Mn1 56.59(8)
O13 Mn3 Mn1 146.58(8)
N13 Mn3 Mn1 117.50(10)
O27 Mn3 Mn1 101.34(8)
O2 Mn4 O14 154.76(10)
O2 Mn4 O4 87.79(11)
O14 Mn4 O4 101.06(12)
O2 Mn4 N14 85.37(13)
O14 Mn4 N14 80.87(13)
O4 Mn4 N14 166.69(11)
O2 Mn4 O28 98.33(11)
O14 Mn4 O28 104.78(11)
O4 Mn4 O28 92.45(10)
N14 Mn4 O28 99.82(11)
O2 Mn4 Mn2 33.18(8)
O14 Mn4 Mn2 145.91(8)
O4 Mn4 Mn2 54.70(9)
N14 Mn4 Mn2 117.30(11)
O28 Mn4 Mn2 100.26(8)
O1 Mn5 O15 171.57(11)
O1 Mn5 O23 91.28(11)
O15 Mn5 O23 97.14(11)
O1 Mn5 N15 90.51(13)
O15 Mn5 N15 81.06(13)
O23 Mn5 N15 178.02(13)
O1 Mn5 O1W 92.22(11)
O15 Mn5 O1W 87.01(11)
O23 Mn5 O1W 92.60(10)
N15 Mn5 O1W 86.50(11)
O1 Mn5 O14 90.71(10)
O15 Mn5 O14 89.50(11)
O23 Mn5 O14 91.37(10)
N15 Mn5 O14 89.43(11)
O1W Mn5 O14 175.01(10)
O16 Mn6 O2 165.68(13)
O16 Mn6 O24 91.82(13)
O2 Mn6 O24 92.63(12)
O16 Mn6 N16 83.20(15)
O2 Mn6 N16 89.91(13)
O24 Mn6 N16 168.71(13)
O16 Mn6 O13 100.24(12)
O2 Mn6 O13 92.84(10)
O24 Mn6 O13 95.77(11)
N16 Mn6 O13 95.09(12)
O16 Mn6 H11B 57.3
O2 Mn6 H11B 108.9
O24 Mn6 H11B 91.8
N16 Mn6 H11B 77.0
O13 Mn6 H11B 156.6
O17 Mn7 O3 172.11(11)
O17 Mn7 O22 92.09(11)
O3 Mn7 O22 95.45(11)
O17 Mn7 N17 81.92(12)
O3 Mn7 N17 90.31(12)
O22 Mn7 N17 170.69(13)
O17 Mn7 O1M 93.59(12)
O3 Mn7 O1M 88.90(11)
O22 Mn7 O1M 88.78(12)
N17 Mn7 O1M 98.66(13)
O17 Mn7 Mn2 155.55(8)
O3 Mn7 Mn2 32.33(7)
O22 Mn7 Mn2 65.04(8)
N17 Mn7 Mn2 121.84(9)
O1M Mn7 Mn2 78.15(8)
O18 Mn8 O4 172.05(10)
O18 Mn8 O21 92.66(11)
O4 Mn8 O21 95.10(10)
O18 Mn8 N18 81.65(12)
O4 Mn8 N18 90.49(12)
O21 Mn8 N18 173.09(12)
O18 Mn8 O2M 93.39(11)
O4 Mn8 O2M 88.55(11)
O21 Mn8 O2M 88.31(11)
N18 Mn8 O2M 95.91(12)
Mn3 O1 Mn1 113.31(13)
Mn3 O1 Mn5 121.53(13)
Mn1 O1 Mn5 120.10(13)
Mn6 O2 Mn2 120.70(13)
Mn6 O2 Mn4 120.57(13)
Mn2 O2 Mn4 113.62(13)
Mn7 O3 Mn2 115.65(13)
Mn7 O3 Mn3 120.01(12)
Mn2 O3 Mn3 123.71(12)
Mn8 O4 Mn1 116.32(12)
Mn8 O4 Mn4 119.30(12)
Mn1 O4 Mn4 123.70(12)
N11 O21 Mn8 111.93(19)
C81 N11 O21 117.3(3)
C81 N11 Mn1 117.6(2)
O21 N11 Mn1 125.0(2)
C81 N21 H1N1 114.8
C81 N21 H2N1 123.0
H1N1 N21 H2N1 121.3
C71 O11 Mn1 115.71(19)
N11 C81 N21 125.3(3)
N11 C81 C71 113.6(3)
N21 C81 C71 121.1(3)
O11 C71 C81 108.9(3)
O11 C71 C11 112.8(3)
C81 C71 C11 110.0(3)
O11 C71 H71 108.3
C81 C71 H71 108.3
C11 C71 H71 108.3
C61 C11 C21 118.7(5)
C61 C11 C71 121.5(4)
C21 C11 C71 119.8(4)
C11 C21 C31 121.9(5)
C11 C21 H21 119.1
C31 C21 H21 119.1
C41 C31 C21 118.1(6)
C41 C31 H31 121.0
C21 C31 H31 121.0
C51 C41 C31 120.4(6)
C51 C41 H41 119.8
C31 C41 H41 119.8
C41 C51 C61 120.6(5)
C41 C51 H51 119.7
C61 C51 H51 119.7
C11 C61 C51 120.1(5)
C11 C61 H61 120.0
C51 C61 H61 120.0
N12 O22 Mn7 111.53(19)
C82 N12 O22 117.5(3)
C82 N12 Mn2 117.3(2)
O22 N12 Mn2 125.2(2)
C82 N22 H1N2 116.9
C82 N22 H2N2 121.3
H1N2 N22 H2N2 120.2
C72 O12 Mn2 116.0(2)
N12 C82 N22 124.2(3)
N12 C82 C72 114.4(3)
N22 C82 C72 121.3(3)
O12 C72 C82 108.9(3)
O12 C72 C12 111.9(3)
C82 C72 C12 111.8(3)
O12 C72 H72 108.0
C82 C72 H72 108.0
C12 C72 H72 108.0
C22 C12 C62 118.6(4)
C22 C12 C72 120.6(4)
C62 C12 C72 120.8(4)
C12 C22 C32 121.5(4)
C12 C22 H22 119.3
C32 C22 H22 119.3
C42 C32 C22 120.2(4)
C42 C32 H32 119.9
C22 C32 H32 119.9
C32 C42 C52 118.9(5)
C32 C42 H42 120.5
C52 C42 H42 120.5
C42 C52 C62 121.0(5)
C42 C52 H52 119.5
C62 C52 H52 119.5
C12 C62 C52 119.7(4)
C12 C62 H62 120.1
C52 C62 H62 120.1
N13 O23 Mn5 111.50(19)
C83 N13 O23 117.3(3)
C83 N13 Mn3 116.4(3)
O23 N13 Mn3 125.8(2)
C83 N23 H1N3 118.2
C83 N23 H2N3 115.1
H1N3 N23 H2N3 126.4
C73 O13 Mn3 114.5(2)
C73 O13 Mn6 111.9(2)
Mn3 O13 Mn6 111.10(11)
N13 C83 N23 123.9(4)
N13 C83 C73 114.1(3)
N23 C83 C73 122.0(3)
O13 C73 C83 108.9(3)
O13 C73 C13 113.7(3)
C83 C73 C13 110.6(3)
O13 C73 H73 107.8
C83 C73 H73 107.8
C13 C73 H73 107.8
C63 C13 C23 119.4(3)
C63 C13 C73 118.8(3)
C23 C13 C73 121.5(3)
C13 C23 C33 119.2(4)
C13 C23 H23 120.4
C33 C23 H23 120.4
C43 C33 C23 121.0(4)
C43 C33 H33 119.5
C23 C33 H33 119.5
C33 C43 C53 120.2(4)
C33 C43 H43 119.9
C53 C43 H43 119.9
C63 C53 C43 119.3(4)
C63 C53 H53 120.4
C43 C53 H53 120.4
C53 C63 C13 120.9(4)
C53 C63 H63 119.5
C13 C63 H63 119.5
N14 O24 Mn6 110.9(2)
C84 N14 O24 116.2(3)
C84 N14 Mn4 117.4(3)
O24 N14 Mn4 126.0(2)
C84 N24 H1N4 115.5
C84 N24 H2N4 121.8
H1N4 N24 H2N4 113.6
C74 O14 Mn4 116.1(2)
C74 O14 Mn5 108.68(19)
Mn4 O14 Mn5 112.58(11)
N14 C84 N24 122.3(4)
N14 C84 C74 114.2(3)
N24 C84 C74 123.4(4)
O14 C74 C84 108.2(3)
O14 C74 C14 113.0(3)
C84 C74 C14 112.7(3)
O14 C74 H74 107.6
C84 C74 H74 107.6
C14 C74 H74 107.6
C24 C14 C64 119.1(3)
C24 C14 C74 120.7(3)
C64 C14 C74 120.3(3)
C14 C24 C34 121.1(4)
C14 C24 H24 119.4
C34 C24 H24 119.4
C44 C34 C24 119.4(4)
C44 C34 H34 120.3
C24 C34 H34 120.3
C34 C44 C54 120.5(4)
C34 C44 H44 119.7
C54 C44 H44 119.7
C44 C54 C64 119.9(4)
C44 C54 H54 120.0
C64 C54 H54 120.0
C14 C64 C54 119.9(4)
C14 C64 H64 120.1
C54 C64 H64 120.1
N15 O25 Mn1 109.8(2)
C85 N15 O25 116.5(3)
C85 N15 Mn5 116.0(3)
O25 N15 Mn5 125.5(2)
C85 N25 H1N5 124.8
C85 N25 H2N5 119.4
H1N5 N25 H2N5 113.3
C75 O15 Mn5 114.8(2)
N15 C85 N25 124.1(4)
N15 C85 C75 115.7(4)
N25 C85 C75 120.2(4)
O15 C75 C15 110.4(3)
O15 C75 C85 106.8(4)
C15 C75 C85 112.8(3)
O15 C75 H75 108.9
C15 C75 H75 108.9
C85 C75 H75 108.9
C25 C15 C65 118.7(4)
C25 C15 C75 121.0(4)
C65 C15 C75 119.9(4)
C35 C25 C15 121.3(5)
C35 C25 H25 119.3
C15 C25 H25 119.3
C25 C35 C45 119.0(5)
C25 C35 H35 120.5
C45 C35 H35 120.5
C55 C45 C35 121.6(5)
C55 C45 H45 119.2
C35 C45 H45 119.2
C45 C55 C65 119.6(5)
C45 C55 H55 120.2
C65 C55 H55 120.2
C15 C65 C55 119.8(5)
C15 C65 H65 120.1
C55 C65 H65 120.1
N16 O26 Mn2 109.5(2)
C86 N16 O26 117.6(4)
C86 N16 Mn6 115.3(3)
O26 N16 Mn6 125.9(3)
C86 N26 H1N6 119.2
C86 N26 H2N6 106.0
H1N6 N26 H2N6 134.7
C76 O16 Mn6 117.4(3)
N16 C86 N26 124.0(4)
N16 C86 C76 114.1(4)
N26 C86 C76 121.9(5)
O16 C76 C16 110.0(4)
O16 C76 C86 108.5(4)
C16 C76 C86 110.3(4)
O16 C76 H76 109.4
C16 C76 H76 109.4
C86 C76 H76 109.4
C26 C16 C66 120.0(5)
C26 C16 C76 121.1(5)
C66 C16 C76 118.9(5)
C16 C26 C36 120.2(5)
C16 C26 H26 119.9
C36 C26 H26 119.9
C46 C36 C26 120.3(5)
C46 C36 H36 119.9
C26 C36 H36 119.9
C36 C46 C56 119.0(5)
C36 C46 H46 120.5
C56 C46 H46 120.5
C66 C56 C46 120.2(5)
C66 C56 H56 119.9
C46 C56 H56 119.9
C56 C66 C16 120.4(5)
C56 C66 H66 119.8
C16 C66 H66 119.8
N17 O27 Mn3 111.34(18)
C87 N17 O27 117.1(3)
C87 N17 Mn7 116.7(3)
O27 N17 Mn7 126.1(2)
C87 N27 H1N7 117.4
C87 N27 H2N7 118.8
H1N7 N27 H2N7 115.3
C77 O17 Mn7 117.6(2)
N17 C87 N27 123.0(3)
N17 C87 C77 114.4(3)
N27 C87 C77 122.5(3)
O17 C77 C87 108.8(3)
O17 C77 C17 110.3(3)
C87 C77 C17 111.2(3)
O17 C77 H77 108.9
C87 C77 H77 108.9
C17 C77 H77 108.9
C27 C17 C67 118.7(4)
C27 C17 C77 120.4(4)
C67 C17 C77 120.9(4)
C17 C27 C37 121.0(4)
C17 C27 H27 119.5
C37 C27 H27 119.5
C27 C37 C47 120.4(5)
C27 C37 H37 119.8
C47 C37 H37 119.8
C57 C47 C37 119.0(4)
C57 C47 H47 120.5
C37 C47 H47 120.5
C47 C57 C67 121.4(4)
C47 C57 H57 119.3
C67 C57 H57 119.3
C57 C67 C17 119.6(5)
C57 C67 H67 120.2
C17 C67 H67 120.2
N18 O28 Mn4 111.43(18)
C88 N18 O28 116.5(3)
C88 N18 Mn8 117.4(3)
O28 N18 Mn8 126.06(19)
C88 N28 H1N8 116.1
C88 N28 H2N8 117.8
H1N8 N28 H2N8 115.5
C78 O18 Mn8 116.9(2)
N18 C88 N28 122.9(3)
N18 C88 C78 113.7(3)
N28 C88 C78 123.4(3)
O18 C78 C88 109.2(3)
O18 C78 C18 111.3(3)
C88 C78 C18 111.5(3)
O18 C78 H78 108.2
C88 C78 H78 108.2
C18 C78 H78 108.2
C68 C18 C28 119.7(4)
C68 C18 C78 119.9(4)
C28 C18 C78 120.4(4)
C18 C28 C38 119.6(5)
C18 C28 H28 120.2
C38 C28 H28 120.2
C48 C38 C28 120.4(5)
C48 C38 H38 119.8
C28 C38 H38 119.8
C38 C48 C58 119.5(4)
C38 C48 H48 120.3
C58 C48 H48 120.3
C48 C58 C68 121.2(5)
C48 C58 H58 119.4
C68 C58 H58 119.4
C18 C68 C58 119.5(4)
C18 C68 H68 120.2
C58 C68 H68 120.2
C1M O1M Mn7 126.1(4)
C1M O1M H1M 109.5
Mn7 O1M H1M 108.3
H12A C12M H12B 109.5
H12A C12M H12C 109.5
H12B C12M H12C 109.5
C2M O2M Mn8 120.5(3)
C2M O2M H2M 109.5
Mn8 O2M H2M 91.2
O2M C2M H2M1 109.5
O2M C2M H2M2 109.5
H2M1 C2M H2M2 109.5
O2M C2M H2M3 109.5
H2M1 C2M H2M3 109.5
H2M2 C2M H2M3 109.5
C3M O3M H3M 109.5
O3M C3M H3M1 109.5
O3M C3M H3M2 109.5
H3M1 C3M H3M2 109.5
O3M C3M H3M3 109.5
H3M1 C3M H3M3 109.5
H3M2 C3M H3M3 109.5
C4M O4M H4M 109.5
O4M C4M H4M1 109.5
O4M C4M H4M2 109.5
H4M1 C4M H4M2 109.5
O4M C4M H4M3 109.5
H4M1 C4M H4M3 109.5
H4M2 C4M H4M3 109.5
C5M O5M H5M 109.2
O5M C5M H5M1 109.5
O5M C5M H5M2 109.5
H5M1 C5M H5M2 109.5
O5M C5M H5M3 109.5
H5M1 C5M H5M3 109.5
H5M2 C5M H5M3 109.5
O6M C6M H6M1 109.5
O6M C6M H6M2 109.5
H6M1 C6M H6M2 109.5
O6M C6M H6M3 109.5
H6M1 C6M H6M3 109.5
H6M2 C6M H6M3 109.5
H13A C13M H13B 109.5
H13A C13M H13C 109.5
H13B C13M H13C 109.5
O7M C7M H7M1 109.5
O7M C7M H7M2 109.5
H7M1 C7M H7M2 109.5
O7M C7M H7M3 109.5
H7M1 C7M H7M3 109.5
H7M2 C7M H7M3 109.5
C8M O8M H8M 109.7
O8M C8M H8M1 109.5
O8M C8M H8M2 109.5
H8M1 C8M H8M2 109.5
O8M C8M H8M3 109.5
H8M1 C8M H8M3 109.5
H8M2 C8M H8M3 109.5
O9M C9M H9M1 109.5
O9M C9M H9M2 109.5
H9M1 C9M H9M2 109.5
O9M C9M H9M3 109.5
H9M1 C9M H9M3 109.5
H9M2 C9M H9M3 109.5
C10M O10M H10M 112.0
O10M C10M H10A 109.5
O10M C10M H10B 109.5
H10A C10M H10B 109.5
O10M C10M H10C 109.5
H10A C10M H10C 109.5
H10B C10M H10C 109.5
C11M O11M H11B 109.4
O11M C11M H11C 109.5
O11M C11M H11D 109.5
H11C C11M H11D 109.5
O11M C11M H11E 109.5
H11C C11M H11E 109.5
H11D C11M H11E 109.5
O11M C11M H14M 118.6
H11C C11M H14M 83.5
H11D C11M H14M 122.2
H11E C11M H14M 26.1
Mn5 O1W H1W1 121.0
Mn5 O1W H2W1 118.1
H1W1 O1W H2W1 116.5
H1W3 O3W H2W3 115.9
H1W4 O4W H2W4 117.0
H1W5 O5W H2W5 117.9
H1W6 O6W H2W6 119.3
H7W1 O7W H7W2 116.8
C14M O14M H14M 110.0
O14M C14M H14A 109.5
O14M C14M H14B 109.5
H14A C14M H14B 109.5
O14M C14M H14C 109.5
H14A C14M H14C 109.5
H14B C14M H14C 109.5

loop_
_geom_bond_atom_site_label_1
_geom_bond_atom_site_label_2
_geom_bond_distance
Mn1 O1 1.886(2)
Mn1 O11 1.921(2)
Mn1 O4 1.926(2)
Mn1 N11 1.946(3)
Mn1 O25 2.128(3)
Mn1 Mn3 3.1481(13)
Mn2 O2 1.891(3)
Mn2 O3 1.914(2)
Mn2 O12 1.916(2)
Mn2 N12 1.950(3)
Mn2 O26 2.156(3)
Mn2 Mn4 3.1652(16)
Mn2 Mn7 3.2264(19)
Mn3 O1 1.882(3)
Mn3 O3 1.930(2)
Mn3 O13 1.934(3)
Mn3 N13 1.959(3)
Mn3 O27 2.088(2)
Mn4 O2 1.892(3)
Mn4 O14 1.922(3)
Mn4 O4 1.936(3)
Mn4 N14 1.961(3)
Mn4 O28 2.071(2)
Mn5 O1 1.902(3)
Mn5 O15 1.907(3)
Mn5 O23 1.938(3)
Mn5 N15 1.964(3)
Mn5 O1W 2.262(3)
Mn5 O14 2.328(3)
Mn6 O16 1.842(3)
Mn6 O2 1.881(3)
Mn6 O24 1.904(3)
Mn6 N16 1.947(4)
Mn6 O13 2.261(3)
Mn6 H11B 2.1605
Mn7 O17 1.877(3)
Mn7 O3 1.898(2)
Mn7 O22 1.919(2)
Mn7 N17 1.958(3)
Mn7 O1M 2.260(3)
Mn8 O18 1.896(2)
Mn8 O4 1.899(2)
Mn8 O21 1.931(3)
Mn8 N18 1.954(3)
Mn8 O2M 2.276(3)
O21 N11 1.403(3)
N11 C81 1.314(4)
N21 C81 1.324(4)
N21 H1N1 0.8800
N21 H2N1 0.8800
O11 C71 1.420(4)
C81 C71 1.512(5)
C71 C11 1.519(6)
C71 H71 1.0000
C11 C61 1.374(5)
C11 C21 1.387(7)
C21 C31 1.399(8)
C21 H21 0.9500
C31 C41 1.394(8)
C31 H31 0.9500
C41 C51 1.368(8)
C41 H41 0.9500
C51 C61 1.403(7)
C51 H51 0.9500
C61 H61 0.9500
O22 N12 1.392(3)
N12 C82 1.306(4)
N22 C82 1.342(5)
N22 H1N2 0.8800
N22 H2N2 0.8800
O12 C72 1.429(4)
C82 C72 1.507(5)
C72 C12 1.530(6)
C72 H72 1.0000
C12 C22 1.377(5)
C12 C62 1.392(6)
C22 C32 1.390(6)
C22 H22 0.9500
C32 C42 1.374(6)
C32 H32 0.9500
C42 C52 1.388(6)
C42 H42 0.9500
C52 C62 1.394(7)
C52 H52 0.9500
C62 H62 0.9500
O23 N13 1.384(4)
N13 C83 1.306(4)
N23 C83 1.335(4)
N23 H1N3 0.8800
N23 H2N3 0.8800
O13 C73 1.431(4)
C83 C73 1.524(6)
C73 C13 1.538(5)
C73 H73 1.0000
C13 C63 1.382(5)
C13 C23 1.384(5)
C23 C33 1.390(5)
C23 H23 0.9500
C33 C43 1.362(6)
C33 H33 0.9500
C43 C53 1.382(6)
C43 H43 0.9500
C53 C63 1.380(5)
C53 H53 0.9500
C63 H63 0.9500
O24 N14 1.389(4)
N14 C84 1.303(5)
N24 C84 1.351(4)
N24 H1N4 0.8799
N24 H2N4 0.8800
O14 C74 1.425(4)
C84 C74 1.514(6)
C74 C14 1.529(5)
C74 H74 1.0000
C14 C24 1.375(5)
C14 C64 1.389(5)
C24 C34 1.387(5)
C24 H24 0.9500
C34 C44 1.371(5)
C34 H34 0.9500
C44 C54 1.375(6)
C44 H44 0.9500
C54 C64 1.394(5)
C54 H54 0.9500
C64 H64 0.9500
O25 N15 1.389(4)
N15 C85 1.283(5)
N25 C85 1.352(5)
N25 H1N5 0.8800
N25 H2N5 0.8800
O15 C75 1.458(5)
C85 C75 1.522(6)
C75 C15 1.501(6)
C75 H75 1.0000
C15 C25 1.387(6)
C15 C65 1.390(6)
C25 C35 1.368(7)
C25 H25 0.9500
C35 C45 1.388(8)
C35 H35 0.9500
C45 C55 1.346(7)
C45 H45 0.9500
C55 C65 1.407(6)
C55 H55 0.9500
C65 H65 0.9500
O26 N16 1.385(4)
N16 C86 1.302(6)
N26 C86 1.334(6)
N26 H1N6 0.8800
N26 H2N6 0.8800
O16 C76 1.422(6)
C86 C76 1.527(6)
C76 C16 1.508(6)
C76 H76 1.0000
C16 C26 1.375(6)
C16 C66 1.388(7)
C26 C36 1.392(6)
C26 H26 0.9500
C36 C46 1.391(7)
C36 H36 0.9500
C46 C56 1.404(7)
C46 H46 0.9500
C56 C66 1.377(7)
C56 H56 0.9500
C66 H66 0.9500
O27 N17 1.377(4)
N17 C87 1.307(4)
N27 C87 1.337(4)
N27 H1N7 0.8800
N27 H2N7 0.8799
O17 C77 1.430(4)
C87 C77 1.507(5)
C77 C17 1.508(6)
C77 H77 1.0000
C17 C27 1.382(6)
C17 C67 1.403(5)
C27 C37 1.385(6)
C27 H27 0.9500
C37 C47 1.388(6)
C37 H37 0.9500
C47 C57 1.371(7)
C47 H47 0.9500
C57 C67 1.392(6)
C57 H57 0.9500
C67 H67 0.9500
O28 N18 1.381(4)
N18 C88 1.308(4)
N28 C88 1.335(4)
N28 H1N8 0.8800
N28 H2N8 0.8800
O18 C78 1.421(4)
C88 C78 1.516(5)
C78 C18 1.517(6)
C78 H78 1.0000
C18 C68 1.379(7)
C18 C28 1.388(5)
C28 C38 1.421(7)
C28 H28 0.9500
C38 C48 1.359(7)
C38 H38 0.9500
C48 C58 1.379(6)
C48 H48 0.9500
C58 C68 1.401(6)
C58 H58 0.9500
C68 H68 0.9500
O1M C1M 1.385(7)
O1M H1M 0.8400
C1M H1M1 0.9800
C1M H1M2 0.9800
C1M H1M3 0.9800
C12M H12A 0.9800
C12M H12B 0.9800
C12M H12C 0.9800
O2M C2M 1.436(5)
O2M H2M 0.8400
C2M H2M1 0.9800
C2M H2M2 0.9800
C2M H2M3 0.9800
O3M C3M 1.437(5)
O3M H3M 0.8400
C3M H3M1 0.9800
C3M H3M2 0.9800
C3M H3M3 0.9800
O4M C4M 1.425(4)
O4M H4M 0.8400
C4M H4M1 0.9800
C4M H4M2 0.9800
C4M H4M3 0.9800
O5M C5M 1.388(12)
O5M H5M 0.8400
C5M H5M1 0.9800
C5M H5M2 0.9800
C5M H5M3 0.9800
O6M C6M 1.490(8)
O6M H6M 0.8400
C6M H6M1 0.9800
C6M H6M2 0.9800
C6M H6M3 0.9800
C13M H13A 0.9800
C13M H13B 0.9800
C13M H13C 0.9800
O7M C7M 1.236(15)
O7M H7M 0.8400
C7M H7M1 0.9800
C7M H7M2 0.9800
C7M H7M3 0.9800
O8M C8M 1.494(16)
O8M H8M 0.8400
C8M H8M1 0.9800
C8M H8M2 0.9800
C8M H8M3 0.9800
O9M C9M 1.369(17)
O9M H9M 0.8400
C9M H9M1 0.9800
C9M H9M2 0.9800
C9M H9M3 0.9800
O10M C10M 1.43(2)
O10M H10M 0.8400
C10M H10A 0.9800
C10M H10B 0.9800
C10M H10C 0.9800
O11M C11M 1.581(16)
O11M H11B 0.8400
C11M H11C 0.9800
C11M H11D 0.9800
C11M H11E 0.9800
C11M H14M 1.0567
O1W H1W1 0.8599
O1W H2W1 0.8600
O3W H1W3 0.8599
O3W H2W3 0.8601
O4W H1W4 0.8601
O4W H2W4 0.8599
O5W H1W5 0.8601
O5W H2W5 0.8600
O6W H1W6 0.8600
O6W H2W6 0.8600
O7W H7W1 0.8600
O7W H7W2 0.8600
O14M C14M 1.458(19)
O14M H14M 0.8400
C14M H14A 0.9800
C14M H14B 0.9800
C14M H14C 0.9800
O14W O15W 0.827(17)

loop_
_geom_hbond_atom_site_label_D
_geom_hbond_atom_site_label_H
_geom_hbond_atom_site_label_A
_geom_hbond_distance_DH
_geom_hbond_distance_HA
_geom_hbond_distance_DA
_geom_hbond_angle_DHA
_geom_hbond_site_symmetry_A
N21 H1N1 O5W 0.88 2.15 2.980(4) 156.5 2_756
N21 H2N1 O5W 0.88 2.01 2.861(4) 162.6 .
N22 H2N2 O10W 0.88 2.23 2.975(6) 141.8 1_655
N23 H2N3 O6M 0.88 2.04 2.883(5) 159.6 .
N23 H2N3 O13M 0.88 2.04 2.883(5) 159.6 .
N24 H2N4 O3W 0.88 1.95 2.821(5) 171.5 2_667
N25 H1N5 O7M 0.88 2.13 2.984(7) 162.2 .
N25 H2N5 O7W 0.88 2.17 2.962(5) 148.6 .
N26 H1N6 O14W 0.88 2.15 2.978(11) 157.7 2_757
N26 H1N6 O15W 0.88 2.36 3.14(2) 148.4 2_757
N26 H2N6 O5M 0.88 2.54 3.214(9) 134.6 .
N27 H1N7 O4W 0.88 2.12 2.970(4) 161.6 2_766
N28 H2N8 O6W 0.88 2.10 2.938(4) 159.9 2_657
O1M H1M O26 0.84 1.80 2.624(4) 168.6 .
O1M H1M N16 0.84 2.55 3.315(5) 152.1 .
O2M H2M O25 0.84 1.82 2.641(3) 166.7 .
O2M H2M N15 0.84 2.57 3.312(4) 148.7 .
O3M H3M O15 0.84 1.74 2.574(4) 173.6 .
O4M H4M O18 0.84 1.90 2.731(4) 169.8 .
O5M H5M O14W 0.84 1.60 2.435(14) 169.9 .
O5M H5M O15W 0.84 2.04 2.86(2) 164.2 .
O6M H6M O3M 0.84 1.88 2.707(5) 167.8 .
O7M H7M O9W 0.84 1.89 2.690(10) 158.4 .
O1W H1W1 O7W 0.86 1.98 2.836(4) 170.9 2_666
O1W H2W1 O4W 0.86 1.91 2.737(4) 161.9 .
O3W H1W3 O6M 0.86 2.02 2.854(5) 162.8 2_667
O3W H1W3 O13M 0.86 2.02 2.854(5) 162.8 2_667
O3W H2W3 O16 0.86 1.86 2.708(4) 170.6 .
O4W H1W4 O27 0.86 1.97 2.787(4) 157.9 .
O4W H1W4 N17 0.86 2.46 3.090(5) 130.1 .
O4W H2W4 O11 0.86 2.13 2.872(3) 144.7 .
O5W H1W5 O8W 0.86 1.92 2.776(6) 169.8 2_656
O5W H2W5 O4M 0.86 1.89 2.725(4) 163.2 .
O6W H1W6 O28 0.86 2.09 2.850(4) 146.4 .
O6W H2W6 O12 0.86 2.14 2.923(4) 151.3 .
O7W H7W1 O8M 0.86 1.92 2.740(7) 159.1 .
O7W H7W2 O3M 0.86 1.99 2.814(5) 161.2 2_666
